data_7009805
loop_
_publ_author_name
'Biradha, Kumar'
'Mondal, Arunendu'
'Moulton, Brian'
'Zaworotko, Michael J.'

_publ_section_title
;
 Coexisting covalent and non-covalent planar networks in the crystal
 structures of {[M(bipy)2(NO3)2]&#x00B7;arene}n (M&#x2005;=&#x2005;Ni,
 1; Co, 2; arene&#x2005;=&#x2005;chlorobenzene, o-dichlorobenzene,
 benzene, nitrobenzene, toluene or anisole)&#x200A;&#x2020;
;
_journal_issue 21
_journal_name_full 'Journal of the Chemical Society, Dalton Transactions'
_journal_page_first 3837
_journal_paper_doi 10.1039/b003733h
_journal_year 2000
_chemical_formula_moiety 'Co Cl4 N6 O6 C54 H24 '
_chemical_formula_sum 'C54 H24 Cl4 Co N6 O6'
_chemical_formula_weight 1053.55
_chemical_name_common 2-2PhCl2
_chemical_name_systematic ?
_space_group_IT_number 15
_symmetry_cell_setting monoclinic
_symmetry_space_group_name_Hall '-C 2yc'
_symmetry_space_group_name_H-M 'C 1 2/c 1'
_cell_angle_alpha 90.0
_cell_angle_beta 102.6680
_cell_angle_gamma 90.0
_cell_formula_units_Z 4
_cell_length_a 21.6458(13)
_cell_length_b 11.5193(7)
_cell_length_c 13.3717(8)
_cell_measurement_reflns_used 24
_cell_measurement_temperature 293
_cell_measurement_theta_max 25.00
_cell_measurement_theta_min 20.00
_cell_volume 3253.0(3)
_computing_data_reduction 'NRCVAX DATRD2'
_computing_molecular_graphics NRCVAX
_computing_publication_material 'NRCVAX TABLES Jan 94 Version'
_computing_structure_refinement 'NRCVAX LSTSQ'
_computing_structure_solution 'NRCVAX SOLVER'
_diffrn_ambient_temperature 293
_diffrn_measurement_device 'Nonius CAD-4    '
_diffrn_measurement_method 'Omega scan b/P/b        '
_diffrn_radiation_monochromator graphite
_diffrn_radiation_source 'xray tube'
_diffrn_radiation_type 'Molybdenum K\a'
_diffrn_radiation_wavelength 0.70930
_diffrn_reflns_av_R_equivalents 0.023
_diffrn_reflns_limit_h_max 26
_diffrn_reflns_limit_h_min -27
_diffrn_reflns_limit_k_max 14
_diffrn_reflns_limit_k_min 0
_diffrn_reflns_limit_l_max 17
_diffrn_reflns_limit_l_min 0
_diffrn_reflns_number 8972
_diffrn_reflns_theta_max 27.00
_diffrn_reflns_theta_min 0.00
_exptl_absorpt_coefficient_mu 0.94
_exptl_absorpt_correction_T_max 1.0000
_exptl_absorpt_correction_T_min 1.0000
_exptl_absorpt_correction_type none
_exptl_crystal_density_diffrn 2.151
_exptl_crystal_F_000 2136.11
_exptl_crystal_size_max 0.20
_exptl_crystal_size_mid 0.20
_exptl_crystal_size_min 0.20
_refine_diff_density_max 0.89
_refine_diff_density_min -0.88
_refine_ls_goodness_of_fit_obs 3.94
_refine_ls_matrix_type atomblock
_refine_ls_number_parameters 224
_refine_ls_number_reflns 3037
_refine_ls_R_factor_all 0.062
_refine_ls_R_factor_obs 0.062
_refine_ls_shift/esd_max 0.000
_refine_ls_structure_factor_coef F
_refine_ls_weighting_details 'w = 1/(\s^2^(F)+0.0002F^2^)'
_refine_ls_weighting_scheme calc
_refine_ls_wR_factor_all 0.089
_refine_ls_wR_factor_obs 0.089
_reflns_number_observed 3036
_reflns_number_total 3547
_reflns_observed_criterion 'Inet > 3.0\s(Inet)'
_cod_data_source_file b003733h.txt
_cod_data_source_block 2-2PhCl2
_cod_depositor_comments
;
The following automatic conversions were performed:
'_symmetry_cell_setting' value 'Monoclinic' changed to 'monoclinic'
according to '/home/saulius/struct/CIF-dictionaries/cif_core.dic'
dictionary named 'cif_core.dic' version 2.4.1 from 2010-06-29.

Automatic conversion script
Id: cif_fix_enum 1527 2010-12-29 10:47:43Z saulius 

The following automatic conversions were performed:

'_atom_site_thermal_displace_type' tag value 'Uij' was replaced with
'Uani' value 27 times.

Automatic conversion script
Id: cif_fix_values 1646 2011-03-28 12:23:43Z adriana 

The following automatic conversions were performed:

'_refine_ls_weighting_scheme' value '1/(\s^2^(F)+0.0002F^2^)' was
changed to 'calc'. New tag '_refine_ls_weighting_details' was
created. The value of the new tag was set to 'w =
1/(\s^2^(F)+0.0002F^2^)'.

Automatic conversion script
Id: cif_fix_values 3143 2015-03-26 13:38:13Z robertas 
;
_cod_original_sg_symbol_H-M 'C 2/c'
_cod_original_formula_sum 'Co Cl4 N6 O6 C54 H24 '
_cod_database_code 7009805

loop_
_symmetry_equiv_pos_as_xyz
x,y,z
-x,-y,-z
1/2+x,1/2+y,z
1/2-x,1/2-y,-z
-x,y,1/2-z
x,-y,1/2+z
1/2-x,1/2+y,1/2-z
1/2+x,1/2-y,1/2+z

loop_
_atom_site_aniso_label
_atom_site_aniso_U_11
_atom_site_aniso_U_22
_atom_site_aniso_U_33
_atom_site_aniso_U_12
_atom_site_aniso_U_13
_atom_site_aniso_U_23
_atom_site_aniso_type_symbol
Co 0.0232(3) 0.0164(3) 0.0345(3) 0.00000 -0.00335(24) 0.00000 Co
Cl1 0.0876(12) 0.0994(11) 0.1637(16) -0.0141(9) 0.0506(11) -0.0142(11) Cl
Cl2 0.317(4) 0.1592(19) 0.1200(15) 0.0898(22) 0.1249(21) 0.0685(15) Cl
O1 0.0370(14) 0.0459(15) 0.0440(14) 0.0048(10) 0.0042(12) 0.0003(11) O
O2 0.083(3) 0.0748(23) 0.132(3) -0.0295(19) 0.0205(24) 0.0421(22) O
O3 0.0745(25) 0.0631(20) 0.139(3) 0.0200(16) 0.0539(24) 0.0075(20) O
N1 0.0388(17) 0.0383(16) 0.0366(15) -0.0065(12) 0.0011(13) 0.0030(12) N
N11 0.0339(21) 0.0181(17) 0.0414(21) 0.00000 -0.0012(17) 0.00000 N
N12 0.0319(20) 0.0184(17) 0.0356(19) 0.00000 -0.0029(16) 0.00000 N
N21 0.0255(14) 0.0247(13) 0.0371(14) 0.0018(10) -0.0025(11) -0.0013(10) N
C11 0.0449(21) 0.0232(16) 0.0391(18) -0.0010(14) -0.0047(16) 0.0006(13) C
C12 0.0503(22) 0.0239(16) 0.0386(18) 0.0000(14) 0.0002(16) 0.0047(14) C
C13 0.0320(25) 0.0199(21) 0.044(3) 0.00000 0.0039(21) 0.00000 C
C14 0.035(3) 0.0194(22) 0.042(3) 0.00000 0.0015(21) 0.00000 C
C15 0.0483(22) 0.0228(16) 0.0428(19) 0.0009(14) 0.0095(16) -0.0031(13) C
C16 0.0406(20) 0.0210(16) 0.0461(19) 0.0000(13) 0.0062(16) 0.0040(14) C
C21 0.0278(17) 0.0349(18) 0.0513(21) 0.0032(14) -0.0043(16) -0.0130(16) C
C22 0.0300(18) 0.0402(19) 0.0417(19) 0.0069(14) -0.0048(15) -0.0125(15) C
C23 0.0240(16) 0.0275(16) 0.0336(16) -0.0005(12) 0.0004(13) 0.0014(13) C
C24 0.0286(17) 0.0384(20) 0.0396(18) 0.0067(13) 0.0000(15) -0.0097(14) C
C25 0.0301(18) 0.0381(18) 0.0377(18) 0.0042(14) -0.0043(15) -0.0088(14) C
C111 0.069(3) 0.0483(24) 0.072(3) 0.0091(20) 0.0272(24) -0.0073(21) C
C112 0.139(5) 0.056(3) 0.065(3) 0.029(3) 0.045(3) -0.0018(23) C
C113 0.084(4) 0.110(4) 0.071(3) 0.049(3) -0.014(3) -0.034(3) C
C114 0.076(4) 0.080(4) 0.137(5) 0.016(3) 0.009(4) -0.034(4) C
C115 0.073(4) 0.051(3) 0.151(5) 0.0114(25) 0.039(4) 0.011(3) C
C116 0.064(3) 0.066(3) 0.092(3) 0.0235(23) 0.021(3) 0.012(3) C

loop_
_atom_site_label
_atom_site_fract_x
_atom_site_fract_y
_atom_site_fract_z
_atom_site_U_iso_or_equiv
_atom_site_thermal_displace_type
_atom_site_calc_flag
_atom_site_refinement_flags
_atom_site_type_symbol
Co 0.50000 0.19016(4) 0.25000 0.0262(3) Uani ? S Co
Cl1 0.87574(8) 0.05856(14) 0.40568(16) 0.1134(13) Uani ? . Cl
Cl2 0.77554(16) 0.12838(22) 0.20873(16) 0.1869(24) Uani ? . Cl
O1 0.52268(12) 0.19234(19) 0.10362(18) 0.0430(13) Uani ? . O
O2 0.59497(18) 0.2782(3) 0.0443(3) 0.097(3) Uani ? . O
O3 0.59968(17) 0.0966(3) 0.0656(3) 0.0877(25) Uani ? . O
N1 0.57394(14) 0.18931(22) 0.07131(21) 0.0390(15) Uani ? . N
N11 0.50000 0.3796(3) 0.25000 0.0326(19) Uani ? S N
N12 0.50000 -0.0029(3) 0.25000 0.0302(18) Uani ? S N
N21 0.40266(12) 0.20227(20) 0.16163(21) 0.0306(13) Uani ? . N
C11 0.48119(17) 0.4410(3) 0.16274(24) 0.0379(18) Uani ? . C
C12 0.48054(18) 0.5601(3) 0.15989(25) 0.0391(19) Uani ? . C
C13 0.50000 0.6240(4) 0.25000 0.0327(24) Uani ? S C
C14 0.50000 -0.2476(4) 0.25000 0.0330(23) Uani ? S C
C15 0.51297(17) -0.1836(3) 0.1680(3) 0.0381(20) Uani ? . C
C16 0.51238(16) -0.0640(3) 0.17129(25) 0.0364(18) Uani ? . C
C21 0.38360(16) 0.1470(3) 0.0718(3) 0.0400(18) Uani ? . C
C22 0.32542(16) 0.1627(3) 0.0063(3) 0.0393(17) Uani ? . C
C23 0.28189(14) 0.2397(3) 0.03389(23) 0.0293(16) Uani ? . C
C24 0.30137(16) 0.2958(3) 0.1275(3) 0.0367(17) Uani ? . C
C25 0.36086(16) 0.2751(3) 0.18729(25) 0.0371(17) Uani ? . C
C111 0.80008(22) 0.0019(4) 0.3821(3) 0.061(3) Uani ? . C
C112 0.7558(3) 0.0315(4) 0.2936(4) 0.083(4) Uani ? . C
C113 0.6956(3) -0.0144(5) 0.2765(4) 0.093(4) Uani ? . C
C114 0.6808(3) -0.0898(5) 0.3495(5) 0.100(4) Uani ? . C
C115 0.7214(3) -0.1155(4) 0.4327(5) 0.090(4) Uani ? . C
C116 0.78215(24) -0.0708(4) 0.4490(4) 0.073(3) Uani ? . C
H11 0.467 0.398 0.096 0.0457 Uiso ? . H
H12 0.466 0.602 0.092 0.0472 Uiso ? . H
H15 0.523 -0.225 0.108 0.0474 Uiso ? . H
H16 0.521 -0.019 0.112 0.0450 Uiso ? . H
H21 0.413 0.089 0.052 0.0471 Uiso ? . H
H22 0.314 0.119 -0.060 0.0465 Uiso ? . H
H24 0.272 0.349 0.153 0.0440 Uiso ? . H
H25 0.373 0.318 0.254 0.0456 Uiso ? . H
H113 0.663 0.007 0.212 0.0979 Uiso ? . H
H114 0.636 -0.122 0.333 0.1125 Uiso ? . H
H115 0.709 -0.169 0.483 0.1092 Uiso ? . H
H116 0.814 -0.095 0.514 0.0846 Uiso ? . H

loop_
_atom_type_symbol
_atom_type_description
_atom_type_scat_dispersion_real
_atom_type_scat_dispersion_imag
_atom_type_scat_source
Co ? 0.299 0.973 'International Tables Vol. IV Table 2.2B'
Cl ? 0.132 0.159 'International Tables Vol. IV Table 2.2B'
N ? 0.004 0.003 'International Tables Vol. IV Table 2.2B'
O ? 0.008 0.006 'International Tables Vol. IV Table 2.2B'
C ? 0.002 0.002 'International Tables Vol. IV Table 2.2B'
H ? 0.000 0.000 'International Tables Vol. IV Table 2.2B'

loop_
_geom_angle_atom_site_label_1
_geom_angle_atom_site_label_2
_geom_angle_atom_site_label_3
_geom_angle
_geom_angle_site_symmetry_1
_geom_angle_site_symmetry_2
_geom_angle_site_symmetry_3
_geom_angle_publ_flag
O1 Co O1a 178.64(9) ? ? ? ?
C112 Cl2 E7 16.13(22) ? ? ? ?
Co O1 N1 134.96(20) ? ? ? ?
O1 N1 O2 119.4(3) ? ? ? ?
O1 N1 O3 119.3(3) ? ? ? ?
O2 N1 O3 121.2(4) ? ? ? ?
C11 N11 C11a 116.7(3) ? ? ? ?
C11 N11 Ct 58.37(18) ? ? ? ?
C11a N11 Ct 58.37(18) ? ? ? ?
C16 N12 C16a 116.7(3) ? ? ? ?
C16 N12 Ct3 58.37(18) ? ? ? ?
C16a N12 Ct3 58.37(18) ? ? ? ?
C21 N21 C25 115.9(3) ? ? ? ?
C21 N21 Ct2 57.76(17) ? ? ? ?
C25 N21 Ct2 58.10(17) ? ? ? ?
N11 C11 C12 123.2(3) ? ? ? ?
N11 C11 H11 118.8(3) ? ? ? ?
N11 C11 Ct 62.67(19) ? ? ? ?
N11 C11 E1a 123.2(4) ? ? ? ?
N11 C11 E2 123.2(4) ? ? ? ?
C12 C11 H11 118.0(3) ? ? ? ?
C12 C11 Ct 60.53(19) ? ? ? ?
C12 C11 E1a 0.02(12) ? ? ? ?
C12 C11 E2 0.0 ? ? ? ?
H11 C11 Ct 178.4(3) ? ? ? ?
H11 C11 E1a 118.0(4) ? ? ? ?
H11 C11 E2 118.0(4) ? ? ? ?
Ct C11 E1a 60.54(23) ? ? ? ?
Ct C11 E2 60.52(23) ? ? ? ?
E1a C11 E2 0.1 ? ? ? ?
C11 C12 C13 120.2(3) ? ? ? ?
C11 C12 H12 119.8(3) ? ? ? ?
C11 C12 Ct 58.55(18) ? ? ? ?
C11 C12 E1a 0.02(12) ? ? ? ?
C11 C12 E2 0.0 ? ? ? ?
C13 C12 H12 119.9(3) ? ? ? ?
C13 C12 Ct 61.70(20) ? ? ? ?
C13 C12 E1a 120.3(4) ? ? ? ?
C13 C12 E2 120.2(4) ? ? ? ?
H12 C12 Ct 178.4(3) ? ? ? ?
H12 C12 E1a 119.8(4) ? ? ? ?
H12 C12 E2 119.8(4) ? ? ? ?
Ct C12 E1a 58.56(22) ? ? ? ?
Ct C12 E2 58.55(22) ? ? ? ?
E1a C12 E2 0.1 ? ? ? ?
C12 C13 C12a 116.4(3) ? ? ? ?
C12 C13 C14b 121.82(19) ? ? ? ?
C12 C13 Ct 58.18(19) ? ? ? ?
C12a C13 C14b 121.82(19) ? ? ? ?
C12a C13 Ct 58.18(19) ? ? ? ?
C14b C13 Ct 180.0 ? ? ? ?
C13c C14 C15 121.79(19) ? ? ? ?
C13c C14 C15a 121.79(19) ? ? ? ?
C13c C14 Ct3 180.0 ? ? ? ?
C15 C14 C15a 116.4(3) ? ? ? ?
C15 C14 Ct3 58.21(19) ? ? ? ?
C15a C14 Ct3 58.21(19) ? ? ? ?
C14 C15 C16 119.7(3) ? ? ? ?
C14 C15 H15 119.8(3) ? ? ? ?
C14 C15 Ct3 61.63(21) ? ? ? ?
C14 C15 E5 119.7(4) ? ? ? ?
C14 C15 E6a 119.7(4) ? ? ? ?
C16 C15 H15 120.4(3) ? ? ? ?
C16 C15 Ct3 58.12(19) ? ? ? ?
C16 C15 E5 0.0 ? ? ? ?
C16 C15 E6a 0.02(17) ? ? ? ?
H15 C15 Ct3 178.2(3) ? ? ? ?
H15 C15 E5 120.4(4) ? ? ? ?
H15 C15 E6a 120.4(4) ? ? ? ?
Ct3 C15 E5 58.11(23) ? ? ? ?
Ct3 C15 E6a 58.12(23) ? ? ? ?
E5 C15 E6a 0.1 ? ? ? ?
N12 C16 C15 123.7(3) ? ? ? ?
N12 C16 H16 117.3(3) ? ? ? ?
N12 C16 Ct3 62.96(19) ? ? ? ?
N12 C16 E5 123.7(4) ? ? ? ?
N12 C16 E6a 123.7(4) ? ? ? ?
C15 C16 H16 119.1(3) ? ? ? ?
C15 C16 Ct3 60.72(20) ? ? ? ?
C15 C16 E5 0.0 ? ? ? ?
C15 C16 E6a 0.02(17) ? ? ? ?
H16 C16 Ct3 179.4(3) ? ? ? ?
H16 C16 E5 119.1(4) ? ? ? ?
H16 C16 E6a 119.1(4) ? ? ? ?
Ct3 C16 E5 60.71(23) ? ? ? ?
Ct3 C16 E6a 60.71(23) ? ? ? ?
E5 C16 E6a 0.1 ? ? ? ?
N21 C21 C22 124.4(3) ? ? ? ?
N21 C21 H21 117.5(3) ? ? ? ?
N21 C21 Ct2 63.46(18) ? ? ? ?
N21 C21 E3 124.4(4) ? ? ? ?
C22 C21 H21 118.0(3) ? ? ? ?
C22 C21 Ct2 60.97(20) ? ? ? ?
C22 C21 E3 0.0 ? ? ? ?
H21 C21 Ct2 178.0(4) ? ? ? ?
H21 C21 E3 118.0(4) ? ? ? ?
Ct2 C21 E3 60.96(24) ? ? ? ?
C21 C22 C23 119.2(3) ? ? ? ?
C21 C22 H22 120.4(3) ? ? ? ?
C21 C22 Ct2 57.64(19) ? ? ? ?
C21 C22 E3 0.0 ? ? ? ?
C23 C22 H22 120.4(3) ? ? ? ?
C23 C22 Ct2 61.60(18) ? ? ? ?
C23 C22 E3 119.2(4) ? ? ? ?
H22 C22 Ct2 178.0(3) ? ? ? ?
H22 C22 E3 120.4(4) ? ? ? ?
Ct2 C22 E3 57.63(23) ? ? ? ?
C22 C23 C23d 121.7(3) ? ? ? ?
C22 C23 C24 116.3(3) ? ? ? ?
C22 C23 Ct2 58.25(17) ? ? ? ?
C23d C23 C24 121.9(3) ? ? ? ?
C23d C23 Ct2 179.7(3) ? ? ? ?
C24 C23 Ct2 58.07(18) ? ? ? ?
C23 C24 C25 120.1(3) ? ? ? ?
C23 C24 H24 119.9(3) ? ? ? ?
C23 C24 Ct2 62.11(18) ? ? ? ?
C23 C24 E4 120.1(4) ? ? ? ?
C25 C24 H24 119.9(3) ? ? ? ?
C25 C24 Ct2 57.98(19) ? ? ? ?
C25 C24 E4 0.0 ? ? ? ?
H24 C24 Ct2 177.1(3) ? ? ? ?
H24 C24 E4 119.9(4) ? ? ? ?
Ct2 C24 E4 57.98(22) ? ? ? ?
N21 C25 C24 124.1(3) ? ? ? ?
N21 C25 H25 118.0(3) ? ? ? ?
N21 C25 Ct2 63.63(18) ? ? ? ?
N21 C25 E4 124.1(4) ? ? ? ?
C24 C25 H25 117.9(3) ? ? ? ?
C24 C25 Ct2 60.44(19) ? ? ? ?
C24 C25 E4 0.02(6) ? ? ? ?
H25 C25 Ct2 178.4(3) ? ? ? ?
H25 C25 E4 117.9(4) ? ? ? ?
Ct2 C25 E4 60.44(23) ? ? ? ?
Cl1 C111 C112 120.7(4) ? ? ? ?
Cl1 C111 C116 121.0(4) ? ? ? ?
Cl1 C111 Ct4 179.4(3) ? ? ? ?
Cl1 C111 E8 139.9(3) ? ? ? ?
C112 C111 C116 118.3(5) ? ? ? ?
C112 C111 Ct4 59.4(3) ? ? ? ?
C112 C111 E8 99.3(4) ? ? ? ?
C116 C111 Ct4 58.9(3) ? ? ? ?
C116 C111 E8 18.95(24) ? ? ? ?
Ct4 C111 E8 39.91(12) ? ? ? ?
Cl2 C112 C111 119.9(5) ? ? ? ?
Cl2 C112 C113 120.3(4) ? ? ? ?
Cl2 C112 Ct4 177.7(3) ? ? ? ?
Cl2 C112 E7 120.3(6) ? ? ? ?
C111 C112 C113 119.8(5) ? ? ? ?
C111 C112 Ct4 60.0(3) ? ? ? ?
C111 C112 E7 119.8(6) ? ? ? ?
C113 C112 Ct4 59.8(3) ? ? ? ?
C113 C112 E7 0.0 ? ? ? ?
Ct4 C112 E7 59.8(4) ? ? ? ?
C112 C113 C114 118.4(5) ? ? ? ?
C112 C113 H113 119.9(6) ? ? ? ?
C112 C113 Ct4 60.0(3) ? ? ? ?
C112 C113 E7 0.0 ? ? ? ?
C114 C113 H113 121.7(6) ? ? ? ?
C114 C113 Ct4 58.4(3) ? ? ? ?
C114 C113 E7 118.4(6) ? ? ? ?
H113 C113 Ct4 179.7(5) ? ? ? ?
H113 C113 E7 119.9(8) ? ? ? ?
Ct4 C113 E7 60.0(4) ? ? ? ?
C113 C114 C115 121.9(6) ? ? ? ?
C113 C114 H114 115.6(6) ? ? ? ?
C113 C114 Ct4 59.9(4) ? ? ? ?
C113 C114 E7 19.37(24) ? ? ? ?
C113 C114 E8 101.7(4) ? ? ? ?
C115 C114 H114 122.5(7) ? ? ? ?
C115 C114 Ct4 62.0(4) ? ? ? ?
C115 C114 E7 102.5(4) ? ? ? ?
C115 C114 E8 20.2(3) ? ? ? ?
H114 C114 Ct4 175.6(7) ? ? ? ?
H114 C114 E7 135.0(5) ? ? ? ?
H114 C114 E8 142.7(6) ? ? ? ?
Ct4 C114 E7 40.56(19) ? ? ? ?
Ct4 C114 E8 41.73(17) ? ? ? ?
E7 C114 E8 82.3(3) ? ? ? ?
C114 C115 C116 119.6(6) ? ? ? ?
C114 C115 H115 119.6(6) ? ? ? ?
C114 C115 Ct4 61.2(4) ? ? ? ?
C114 C115 E8 119.6(7) ? ? ? ?
C116 C115 H115 120.7(6) ? ? ? ?
C116 C115 Ct4 58.4(3) ? ? ? ?
C116 C115 E8 0.02(11) ? ? ? ?
H115 C115 Ct4 179.0(5) ? ? ? ?
H115 C115 E8 120.7(8) ? ? ? ?
Ct4 C115 E8 58.4(4) ? ? ? ?
C111 C116 C115 122.0(5) ? ? ? ?
C111 C116 H116 119.4(5) ? ? ? ?
C111 C116 Ct4 62.1(3) ? ? ? ?
C111 C116 E8 122.0(6) ? ? ? ?
C115 C116 H116 118.6(5) ? ? ? ?
C115 C116 Ct4 59.9(3) ? ? ? ?
C115 C116 E8 0.02(11) ? ? ? ?
H116 C116 Ct4 178.1(5) ? ? ? ?
H116 C116 E8 118.6(6) ? ? ? ?
Ct4 C116 E8 59.9(4) ? ? ? ?
C11 H11 E1a 24.62(18) ? ? ? ?
C11 H11 E2 24.62(18) ? ? ? ?
E1a H11 E2 0.0 ? ? ? ?
C12 H12 E1a 23.82(18) ? ? ? ?
C12 H12 E2 23.81(18) ? ? ? ?
E1a H12 E2 0.0 ? ? ? ?
C15 H15 E5 23.68(18) ? ? ? ?
C15 H15 E6a 23.68(18) ? ? ? ?
E5 H15 E6a 0.0 ? ? ? ?
C16 H16 E5 24.29(18) ? ? ? ?
C16 H16 E6a 24.29(18) ? ? ? ?
E5 H16 E6a 0.0 ? ? ? ?
C21 H21 E3 24.63(19) ? ? ? ?
C22 H22 E3 23.73(19) ? ? ? ?
C24 H24 E4 23.99(19) ? ? ? ?
C25 H25 E4 24.64(19) ? ? ? ?
C113 H113 E7 23.8(4) ? ? ? ?
C115 H115 E8 23.8(3) ? ? ? ?
C116 H116 E8 24.2(3) ? ? ? ?
N11 Ct C11 58.96(13) ? ? ? ?
N11 Ct C11a 58.96(13) ? ? ? ?
N11 Ct C12 119.88(13) ? ? ? ?
N11 Ct C12a 119.88(13) ? ? ? ?
N11 Ct C13 180.0 ? ? ? ?
N11 Ct E1 89.8 ? ? ? ?
N11 Ct E1a 89.8 ? ? ? ?
N11 Ct E2 89.8 ? ? ? ?
N11 Ct E2a 89.8 ? ? ? ?
C11 Ct C11a 117.92(19) ? ? ? ?
C11 Ct C12 60.92(19) ? ? ? ?
C11 Ct C12a 178.84(19) ? ? ? ?
C11 Ct C13 121.04(13) ? ? ? ?
C11 Ct E1 148.72(13) ? ? ? ?
C11 Ct E1a 30.80(13) ? ? ? ?
C11 Ct E2 30.80(13) ? ? ? ?
C11 Ct E2a 148.72(13) ? ? ? ?
C11a Ct C12 178.84(19) ? ? ? ?
C11a Ct C12a 60.92(19) ? ? ? ?
C11a Ct C13 121.04(13) ? ? ? ?
C11a Ct E1 30.80(13) ? ? ? ?
C11a Ct E1a 148.72(13) ? ? ? ?
C11a Ct E2 148.72(13) ? ? ? ?
C11a Ct E2a 30.80(13) ? ? ? ?
C12 Ct C12a 120.24(19) ? ? ? ?
C12 Ct C13 60.12(13) ? ? ? ?
C12 Ct E1 150.36(13) ? ? ? ?
C12 Ct E1a 30.12(13) ? ? ? ?
C12 Ct E2 30.12(13) ? ? ? ?
C12 Ct E2a 150.36(13) ? ? ? ?
C12a Ct C13 60.12(13) ? ? ? ?
C12a Ct E1 30.12(13) ? ? ? ?
C12a Ct E1a 150.36(13) ? ? ? ?
C12a Ct E2 150.36(13) ? ? ? ?
C12a Ct E2a 30.12(13) ? ? ? ?
C13 Ct E1 90.2 ? ? ? ?
C13 Ct E1a 90.2 ? ? ? ?
C13 Ct E2 90.2 ? ? ? ?
C13 Ct E2a 90.2 ? ? ? ?
E1 Ct E1a 179.5 ? ? ? ?
E1 Ct E2 179.5 ? ? ? ?
E1 Ct E2a 0.0 ? ? ? ?
E1a Ct E2 0.0 ? ? ? ?
E1a Ct E2a 179.5 ? ? ? ?
E2 Ct E2a 179.5 ? ? ? ?
N21 Ct2 C21 58.78(18) ? ? ? ?
N21 Ct2 C22 120.17(17) ? ? ? ?
N21 Ct2 C23 179.58(15) ? ? ? ?
N21 Ct2 C24 119.86(17) ? ? ? ?
N21 Ct2 C25 58.28(17) ? ? ? ?
N21 Ct2 E3 90.06(10) ? ? ? ?
N21 Ct2 E4 89.49(10) ? ? ? ?
C21 Ct2 C22 61.39(20) ? ? ? ?
C21 Ct2 C23 121.54(19) ? ? ? ?
C21 Ct2 C24 178.58(20) ? ? ? ?
C21 Ct2 C25 117.06(20) ? ? ? ?
C21 Ct2 E3 31.28(14) ? ? ? ?
C21 Ct2 E4 148.27(14) ? ? ? ?
C22 Ct2 C23 60.15(18) ? ? ? ?
C22 Ct2 C24 119.97(19) ? ? ? ?
C22 Ct2 C25 178.44(20) ? ? ? ?
C22 Ct2 E3 30.11(14) ? ? ? ?
C22 Ct2 E4 150.34(14) ? ? ? ?
C23 Ct2 C24 59.82(19) ? ? ? ?
C23 Ct2 C25 121.41(19) ? ? ? ?
C23 Ct2 E3 90.26(12) ? ? ? ?
C23 Ct2 E4 90.19(12) ? ? ? ?
C24 Ct2 C25 61.58(20) ? ? ? ?
C24 Ct2 E3 150.08(14) ? ? ? ?
C24 Ct2 E4 30.36(14) ? ? ? ?
C25 Ct2 E3 148.34(14) ? ? ? ?
C25 Ct2 E4 31.22(14) ? ? ? ?
E3 Ct2 E4 179.5 ? ? ? ?
N12 Ct3 C14 180.0 ? ? ? ?
N12 Ct3 C15 119.84(13) ? ? ? ?
N12 Ct3 C15a 119.84(13) ? ? ? ?
N12 Ct3 C16 58.68(14) ? ? ? ?
N12 Ct3 C16a 58.68(14) ? ? ? ?
N12 Ct3 E5 89.7 ? ? ? ?
N12 Ct3 E5a 89.7 ? ? ? ?
N12 Ct3 E6 89.7 ? ? ? ?
N12 Ct3 E6a 89.7 ? ? ? ?
C14 Ct3 C15 60.16(13) ? ? ? ?
C14 Ct3 C15a 60.16(13) ? ? ? ?
C14 Ct3 C16 121.32(14) ? ? ? ?
C14 Ct3 C16a 121.32(14) ? ? ? ?
C14 Ct3 E5 90.3 ? ? ? ?
C14 Ct3 E5a 90.3 ? ? ? ?
C14 Ct3 E6 90.3 ? ? ? ?
C14 Ct3 E6a 90.3 ? ? ? ?
C15 Ct3 C15a 120.31(19) ? ? ? ?
C15 Ct3 C16 61.17(19) ? ? ? ?
C15 Ct3 C16a 178.52(19) ? ? ? ?
C15 Ct3 E5 30.13(13) ? ? ? ?
C15 Ct3 E5a 150.44(13) ? ? ? ?
C15 Ct3 E6 150.44(13) ? ? ? ?
C15 Ct3 E6a 30.13(13) ? ? ? ?
C15a Ct3 C16 178.52(19) ? ? ? ?
C15a Ct3 C16a 61.17(19) ? ? ? ?
C15a Ct3 E5 150.44(13) ? ? ? ?
C15a Ct3 E5a 30.13(13) ? ? ? ?
C15a Ct3 E6 30.13(13) ? ? ? ?
C15a Ct3 E6a 150.44(13) ? ? ? ?
C16 Ct3 C16a 117.35(19) ? ? ? ?
C16 Ct3 E5 31.04(14) ? ? ? ?
C16 Ct3 E5a 148.39(14) ? ? ? ?
C16 Ct3 E6 148.39(14) ? ? ? ?
C16 Ct3 E6a 31.04(14) ? ? ? ?
C16a Ct3 E5 148.39(14) ? ? ? ?
C16a Ct3 E5a 31.04(14) ? ? ? ?
C16a Ct3 E6 31.04(14) ? ? ? ?
C16a Ct3 E6a 148.39(14) ? ? ? ?
E5 Ct3 E5a 179.4 ? ? ? ?
E5 Ct3 E6 179.4 ? ? ? ?
E5 Ct3 E6a 0.0 ? ? ? ?
E5a Ct3 E6 0.0 ? ? ? ?
E5a Ct3 E6a 179.4 ? ? ? ?
E6 Ct3 E6a 179.4 ? ? ? ?
C111 Ct4 C112 60.6(3) ? ? ? ?
C111 Ct4 C113 120.8(4) ? ? ? ?
C111 Ct4 C114 177.5(3) ? ? ? ?
C111 Ct4 C115 120.7(3) ? ? ? ?
C111 Ct4 C116 59.1(3) ? ? ? ?
C111 Ct4 E7 90.65(19) ? ? ? ?
C111 Ct4 E8 90.15(19) ? ? ? ?
C112 Ct4 C113 60.2(4) ? ? ? ?
C112 Ct4 C114 121.8(4) ? ? ? ?
C112 Ct4 C115 178.5(3) ? ? ? ?
C112 Ct4 C116 119.6(3) ? ? ? ?
C112 Ct4 E7 30.1(3) ? ? ? ?
C112 Ct4 E8 150.7(3) ? ? ? ?
C113 Ct4 C114 61.6(4) ? ? ? ?
C113 Ct4 C115 118.5(4) ? ? ? ?
C113 Ct4 C116 179.8(3) ? ? ? ?
C113 Ct4 E7 30.1(3) ? ? ? ?
C113 Ct4 E8 149.1(3) ? ? ? ?
C114 Ct4 C115 56.9(4) ? ? ? ?
C114 Ct4 C116 118.5(4) ? ? ? ?
C114 Ct4 E7 91.8(3) ? ? ? ?
C114 Ct4 E8 87.4(3) ? ? ? ?
C115 Ct4 C116 61.7(3) ? ? ? ?
C115 Ct4 E7 148.6(3) ? ? ? ?
C115 Ct4 E8 30.6(3) ? ? ? ?
C116 Ct4 E7 149.71(23) ? ? ? ?
C116 Ct4 E8 31.09(23) ? ? ? ?
E7 Ct4 E8 179.1 ? ? ? ?
C11a E1 C12a 180.0(3) ? ? ? ?
C11a E1 H11a 37.4(3) ? ? ? ?
C11a E1 H12a 143.7(3) ? ? ? ?
C11a E1 Ct 88.7(3) ? ? ? ?
C12a E1 H11a 142.6(3) ? ? ? ?
C12a E1 H12a 36.4(3) ? ? ? ?
C12a E1 Ct 91.3(3) ? ? ? ?
H11a E1 H12a 106.3 ? ? ? ?
H11a E1 Ct 126.1 ? ? ? ?
H12a E1 Ct 127.7 ? ? ? ?
C11 E2 C12 180.0 ? ? ? ?
C11 E2 H11 37.4(3) ? ? ? ?
C11 E2 H12 143.6(3) ? ? ? ?
C11 E2 Ct 88.7(3) ? ? ? ?
C12 E2 H11 142.6(3) ? ? ? ?
C12 E2 H12 36.4(3) ? ? ? ?
C12 E2 Ct 91.3(3) ? ? ? ?
H11 E2 H12 106.2 ? ? ? ?
H11 E2 Ct 126.1 ? ? ? ?
H12 E2 Ct 127.7 ? ? ? ?
C21 E3 C22 180.0(3) ? ? ? ?
C21 E3 H21 37.3(3) ? ? ? ?
C21 E3 H22 144.1(3) ? ? ? ?
C21 E3 Ct2 87.8(3) ? ? ? ?
C22 E3 H21 142.6(3) ? ? ? ?
C22 E3 H22 35.9(3) ? ? ? ?
C22 E3 Ct2 92.3(3) ? ? ? ?
H21 E3 H22 106.8 ? ? ? ?
H21 E3 Ct2 125.1 ? ? ? ?
H22 E3 Ct2 128.2 ? ? ? ?
C24 E4 C25 180.0(3) ? ? ? ?
C24 E4 H24 36.1(3) ? ? ? ?
C24 E4 H25 142.6(3) ? ? ? ?
C24 E4 Ct2 91.7(3) ? ? ? ?
C25 E4 H24 143.9(3) ? ? ? ?
C25 E4 H25 37.4(3) ? ? ? ?
C25 E4 Ct2 88.3(3) ? ? ? ?
H24 E4 H25 106.5 ? ? ? ?
H24 E4 Ct2 127.7 ? ? ? ?
H25 E4 Ct2 125.8 ? ? ? ?
C15 E5 C16 180.0 ? ? ? ?
C15 E5 H15 35.9(3) ? ? ? ?
C15 E5 H16 143.3(3) ? ? ? ?
C15 E5 Ct3 91.8(3) ? ? ? ?
C16 E5 H15 144.1(3) ? ? ? ?
C16 E5 H16 36.6(3) ? ? ? ?
C16 E5 Ct3 88.2(3) ? ? ? ?
H15 E5 H16 107.5 ? ? ? ?
H15 E5 Ct3 127.7 ? ? ? ?
H16 E5 Ct3 124.9 ? ? ? ?
C15a E6 C16a 180.0(4) ? ? ? ?
C15a E6 H15a 35.9(3) ? ? ? ?
C15a E6 H16a 143.3(3) ? ? ? ?
C15a E6 Ct3 91.8(3) ? ? ? ?
C16a E6 H15a 144.1(3) ? ? ? ?
C16a E6 H16a 36.6(3) ? ? ? ?
C16a E6 Ct3 88.2(3) ? ? ? ?
H15a E6 H16a 107.5 ? ? ? ?
H15a E6 Ct3 127.7 ? ? ? ?
H16a E6 Ct3 124.9 ? ? ? ?
Cl2 E7 C112 43.6(4) ? ? ? ?
Cl2 E7 C113 136.4(5) ? ? ? ?
Cl2 E7 C114 177.88(18) ? ? ? ?
Cl2 E7 H113 100.06(8) ? ? ? ?
Cl2 E7 Ct4 133.68(8) ? ? ? ?
C112 E7 C113 180.0(3) ? ? ? ?
C112 E7 C114 137.8(5) ? ? ? ?
C112 E7 H113 143.6(4) ? ? ? ?
C112 E7 Ct4 90.2(4) ? ? ? ?
C113 E7 C114 42.2(5) ? ? ? ?
C113 E7 H113 36.4(5) ? ? ? ?
C113 E7 Ct4 89.9(5) ? ? ? ?
C114 E7 H113 78.56(19) ? ? ? ?
C114 E7 Ct4 47.67(19) ? ? ? ?
H113 E7 Ct4 126.2 ? ? ? ?
C111 E8 C114 100.8(3) ? ? ? ?
C111 E8 C115 140.9(5) ? ? ? ?
C111 E8 C116 39.1(4) ? ? ? ?
C111 E8 H115 176.42(15) ? ? ? ?
C111 E8 H116 76.25(15) ? ? ? ?
C111 E8 Ct4 49.94(15) ? ? ? ?
C114 E8 C115 40.2(6) ? ? ? ?
C114 E8 C116 139.8(5) ? ? ? ?
C114 E8 H115 75.64(22) ? ? ? ?
C114 E8 H116 176.60(22) ? ? ? ?
C114 E8 Ct4 50.84(22) ? ? ? ?
C115 E8 C116 180.0(3) ? ? ? ?
C115 E8 H115 35.5(5) ? ? ? ?
C115 E8 H116 142.8(5) ? ? ? ?
C115 E8 Ct4 91.0(5) ? ? ? ?
C116 E8 H115 144.5(4) ? ? ? ?
C116 E8 H116 37.2(4) ? ? ? ?
C116 E8 Ct4 89.0(4) ? ? ? ?
H115 E8 H116 107.3 ? ? ? ?
H115 E8 Ct4 126.5 ? ? ? ?
H116 E8 Ct4 126.2 ? ? ? ?

loop_
_geom_bond_atom_site_label_1
_geom_bond_atom_site_label_2
_geom_bond_distance
_geom_bond_site_symmetry_1
_geom_bond_site_symmetry_2
_geom_bond_publ_flag
Co O1 2.1200(25) ? ? ?
Co O1a 2.1200(25) ? ? ?
Cl1 C111 1.727(5) ? ? ?
Cl2 C112 1.711(5) ? ? ?
Cl2 E7 2.143(3) ? ? ?
O1 N1 1.276(4) ? ? ?
O2 N1 1.207(4) ? ? ?
O3 N1 1.215(4) ? ? ?
N11 C11 1.349(4) ? ? ?
N11 C11a 1.349(4) ? ? ?
N11 Ct 1.398(3) ? ? ?
N12 C16 1.341(4) ? ? ?
N12 C16a 1.341(4) ? ? ?
N12 Ct3 1.398(3) ? ? ?
N21 C21 1.342(4) ? ? ?
N21 C25 1.333(4) ? ? ?
N21 Ct2 1.404(3) ? ? ?
C11 C12 1.373(4) ? ? ?
C11 H11 1.001(3) ? ? ?
C11 Ct 1.340(3) ? ? ?
C11 E1a 0.687(3) ? ? ?
C11 E2 0.687(3) ? ? ?
C12 C13 1.396(4) ? ? ?
C12 H12 1.008(3) ? ? ?
C12 Ct 1.368(3) ? ? ?
C12 E1a 0.687(3) ? ? ?
C12 E2 0.687(3) ? ? ?
C13 C12a 1.396(4) ? ? ?
C13 C14b 1.479(6) ? ? ?
C13 Ct 1.417(4) ? ? ?
C14 C13c 1.479(6) ? ? ?
C14 C15 1.401(4) ? ? ?
C14 C15a 1.401(4) ? ? ?
C14 Ct3 1.421(4) ? ? ?
C15 C16 1.379(4) ? ? ?
C15 H15 1.006(3) ? ? ?
C15 Ct3 1.373(3) ? ? ?
C15 E5 0.689(3) ? ? ?
C15 E6a 0.689(3) ? ? ?
C16 H16 1.000(3) ? ? ?
C16 Ct3 1.336(3) ? ? ?
C16 E5 0.689(3) ? ? ?
C16 E6a 0.689(3) ? ? ?
C21 C22 1.379(5) ? ? ?
C21 H21 1.004(3) ? ? ?
C21 Ct2 1.327(3) ? ? ?
C21 E3 0.690(3) ? ? ?
C22 C23 1.401(4) ? ? ?
C22 H22 1.005(3) ? ? ?
C22 Ct2 1.374(3) ? ? ?
C22 E3 0.690(3) ? ? ?
C23 C23d 1.495(6) ? ? ?
C23 C24 1.390(4) ? ? ?
C23 Ct2 1.421(3) ? ? ?
C24 C25 1.380(5) ? ? ?
C24 H24 0.999(3) ? ? ?
C24 Ct2 1.364(3) ? ? ?
C24 E4 0.690(3) ? ? ?
C25 H25 1.006(3) ? ? ?
C25 Ct2 1.330(3) ? ? ?
C25 E4 0.690(3) ? ? ?
C111 C112 1.392(7) ? ? ?
C111 C116 1.344(7) ? ? ?
C111 Ct4 1.384(5) ? ? ?
C111 E8 1.808(5) ? ? ?
C112 C113 1.379(9) ? ? ?
C112 Ct4 1.376(5) ? ? ?
C112 E7 0.689(6) ? ? ?
C113 C114 1.396(10) ? ? ?
C113 H113 1.014(5) ? ? ?
C113 Ct4 1.373(5) ? ? ?
C113 E7 0.689(7) ? ? ?
C114 C115 1.292(9) ? ? ?
C114 H114 1.013(6) ? ? ?
C114 Ct4 1.352(6) ? ? ?
C114 E7 1.828(7) ? ? ?
C114 E8 1.741(6) ? ? ?
C115 C116 1.385(8) ? ? ?
C115 H115 0.997(6) ? ? ?
C115 Ct4 1.362(6) ? ? ?
C115 E8 0.693(6) ? ? ?
C116 H116 1.019(5) ? ? ?
C116 Ct4 1.341(5) ? ? ?
C116 E8 0.692(5) ? ? ?
H11 E1a 1.45527(6) ? ? ?
H11 E2 1.45536(6) ? ? ?
H12 E1a 1.47506(6) ? ? ?
H12 E2 1.47516(6) ? ? ?
H15 E5 1.47988(6) ? ? ?
H15 E6a 1.47986(6) ? ? ?
H16 E5 1.46485(7) ? ? ?
H16 E6a 1.46483(7) ? ? ?
H21 E3 1.46066(7) ? ? ?
H22 E3 1.47835(7) ? ? ?
H24 E4 1.47060(7) ? ? ?
H25 E4 1.46175(6) ? ? ?
H113 E7 1.48306(7) ? ? ?
H115 E8 1.47656(5) ? ? ?
H116 E8 1.48101(7) ? ? ?
Ct C11a 1.340(3) ? ? ?
Ct C12a 1.368(3) ? ? ?
Ct E1 1.16731(7) ? ? ?
Ct E1a 1.16731(7) ? ? ?
Ct E2 1.16716(7) ? ? ?
Ct E2a 1.16716(7) ? ? ?
Ct2 E3 1.16114(5) ? ? ?
Ct2 E4 1.15736(5) ? ? ?
Ct3 C15a 1.373(3) ? ? ?
Ct3 C16a 1.336(3) ? ? ?
Ct3 E5 1.16605(6) ? ? ?
Ct3 E5a 1.16606(6) ? ? ?
Ct3 E6 1.16609(6) ? ? ?
Ct3 E6a 1.16609(6) ? ? ?
Ct4 E7 1.18892(6) ? ? ?
Ct4 E8 1.16024(5) ? ? ?
E1 C11a 0.687(3) ? ? ?
E1 C12a 0.687(3) ? ? ?
E1 H11a 1.45527(6) ? ? ?
E1 H12a 1.47506(6) ? ? ?
E6 C15a 0.689(3) ? ? ?
E6 C16a 0.689(3) ? ? ?
E6 H15a 1.47986(6) ? ? ?
E6 H16a 1.46483(7) ? ? ?

loop_
_geom_contact_atom_site_label_1
_geom_contact_atom_site_label_2
_geom_contact_distance
_geom_contact_site_symmetry_1
_geom_contact_site_symmetry_2
_geom_contact_publ_flag
? ? ? ? ? ?

loop_
_geom_torsion_atom_site_label_1
_geom_torsion_atom_site_label_2
_geom_torsion_atom_site_label_3
_geom_torsion_atom_site_label_4
_geom_torsion
_geom_torsion_site_symmetry_1
_geom_torsion_site_symmetry_2
_geom_torsion_site_symmetry_3
_geom_torsion_site_symmetry_4
_geom_torsion_publ_flag
? ? ? ? ? ? ? ? ? ?
